data_7224046
loop_
_publ_author_name
'Hollering, Manuela'
'Reithmeier, Richard'
'Meister, Simon'
'Herdtweck, Eberhardt'
'K\"uhn, Fritz Elmar'
'Rieger, Bernhard'

_publ_section_title
;
 [Re(CO)3Cl(C5H4ClP)2] and [Re(CO)2Cl(C5H4ClP)3]: Synthesis and
 Characterization of Two Novel Rhenium(I) Phosphinine Complexes
;
_journal_name_full 'RSC Adv.'
_journal_paper_doi 10.1039/C5RA25904E
_journal_year 2016
_chemical_formula_moiety 'C13 H8 Cl3 O3 P2 Re'
_chemical_formula_sum 'C13 H8 Cl3 O3 P2 Re'
_chemical_formula_weight 566.69
_space_group_IT_number 15
_symmetry_cell_setting monoclinic
_symmetry_Int_Tables_number 15
_symmetry_space_group_name_Hall '-C 2yc'
_symmetry_space_group_name_H-M 'C 1 2/c 1'
_atom_sites_solution_hydrogens geom
_atom_sites_solution_primary direct
_atom_sites_solution_secondary difmap
_audit_update_record
;
2014-05-26 deposited with the CCDC.
2016-01-25 downloaded from the CCDC.
;
_cell_angle_alpha 90
_cell_angle_beta 121.979(4)
_cell_angle_gamma 90
_cell_formula_units_Z 8
_cell_length_a 24.999(3)
_cell_length_b 9.782(1)
_cell_length_c 16.742(2)
_cell_measurement_reflns_used 9878
_cell_measurement_temperature 123(1)
_cell_measurement_theta_max 25.39
_cell_measurement_theta_min 1.92
_cell_volume 3472.8(7)
_computing_cell_refinement 'SAINT (Bruker, 2008b)'
_computing_data_collection 'APEX II Control Software (Bruker, 2008a)'
_computing_data_reduction 'SAINT (Bruker, 2008b)'
_computing_molecular_graphics 'PLATON (Spek, 2010)'
_computing_publication_material 'PLATON (Spek, 2010)'
_computing_structure_refinement 'SHELXL97 (Sheldrick, 1998)'
_computing_structure_solution 'SIR92 (Altomare, 1994)'
_diffrn_ambient_temperature 123(1)
_diffrn_detector ' CCD plate '
_diffrn_detector_area_resol_mean 16
_diffrn_measured_fraction_theta_full 0.998
_diffrn_measured_fraction_theta_max 0.998
_diffrn_measurement_device ' \k-geometry diffractometer '
_diffrn_measurement_device_type ' Bruker APEX-II CCD '
_diffrn_measurement_method ' phi- and omega-rotation '
_diffrn_radiation_monochromator graphite
_diffrn_radiation_source 'rotating anode FR591'
_diffrn_radiation_type 'Mo K\a'
_diffrn_radiation_wavelength 0.71073
_diffrn_reflns_av_R_equivalents 0.0493
_diffrn_reflns_av_sigmaI/netI 0.0211
_diffrn_reflns_limit_h_max 30
_diffrn_reflns_limit_h_min -30
_diffrn_reflns_limit_k_max 11
_diffrn_reflns_limit_k_min -11
_diffrn_reflns_limit_l_max 20
_diffrn_reflns_limit_l_min -20
_diffrn_reflns_number 48859
_diffrn_reflns_theta_full 25.39
_diffrn_reflns_theta_max 25.39
_diffrn_reflns_theta_min 1.92
_diffrn_standards_decay_% 0
_exptl_absorpt_coefficient_mu 7.649
_exptl_absorpt_correction_T_max 0.7452
_exptl_absorpt_correction_T_min 0.4585
_exptl_absorpt_correction_type multi-scan
_exptl_absorpt_process_details 'SADABS, Bruker, 2008b'
_exptl_crystal_colour colorless
_exptl_crystal_density_diffrn 2.168
_exptl_crystal_density_method none
_exptl_crystal_description plate
_exptl_crystal_F_000 2128
_exptl_crystal_size_max 0.28
_exptl_crystal_size_mid 0.15
_exptl_crystal_size_min 0.03
_refine_diff_density_max 1.303
_refine_diff_density_min -0.799
_refine_diff_density_rms 0.113
_refine_ls_extinction_method none
_refine_ls_goodness_of_fit_ref 1.101
_refine_ls_hydrogen_treatment constr
_refine_ls_matrix_type full
_refine_ls_number_parameters 199
_refine_ls_number_reflns 3191
_refine_ls_number_restraints 0
_refine_ls_restrained_S_all 1.101
_refine_ls_R_factor_all 0.0264
_refine_ls_R_factor_gt 0.0211
_refine_ls_shift/su_max 0.001
_refine_ls_shift/su_mean 0.000
_refine_ls_structure_factor_coef Fsqd
_refine_ls_weighting_details 'w=1/[\s^2^(Fo^2^)+(0.0143P)^2^+20.3696P] where P=(Fo^2^+2Fc^2^)/3'
_refine_ls_weighting_scheme sigma
_refine_ls_wR_factor_gt 0.0474
_refine_ls_wR_factor_ref 0.0512
_reflns_number_gt 2874
_reflns_number_total 3191
_reflns_threshold_expression I>2\s(I)
_cod_data_source_file c5ra25904e2.cif
_cod_data_source_block compound1
_cod_depositor_comments
;
The following automatic conversions were performed:

'_symmetry_cell_setting' value 'Monoclinic' changed to 'monoclinic'
according to
/usr/data/users/saulius/crontab/automatic-downloads/rss-feeds/RSC/lib/dictionaries/cif_core.dic
dictionary named 'cif_core.dic' version 2.4.2 from 2011-04-26.

Automatic conversion script
Id: cif_fix_values 4268 2015-11-12 08:31:59Z antanas 
;
_cod_original_sg_symbol_H-M 'C 2/c'
_cod_database_code 7224046

loop_
_symmetry_equiv_pos_site_id
_symmetry_equiv_pos_as_xyz
1 x,y,z
2 -x,y,1/2-z
3 -x,-y,-z
4 x,-y,1/2+z
5 1/2+x,1/2+y,z
6 1/2-x,1/2+y,1/2-z
7 1/2-x,1/2-y,-z
8 1/2+x,1/2-y,1/2+z

loop_
_atom_site_aniso_label
_atom_site_aniso_U_11
_atom_site_aniso_U_22
_atom_site_aniso_U_33
_atom_site_aniso_U_23
_atom_site_aniso_U_13
_atom_site_aniso_U_12
Re1 0.0401(1) 0.0294(1) 0.0310(1) -0.0028(1) 0.0254(1) -0.0091(1)
Cl1 0.0512(6) 0.0273(5) 0.0438(6) -0.0056(4) 0.0347(5) -0.0095(4)
Cl2 0.0624(7) 0.0352(6) 0.0450(6) 0.0045(5) 0.0343(6) -0.0110(5)
Cl3 0.0293(6) 0.0665(8) 0.0401(6) -0.0019(5) 0.0154(5) -0.0079(5)
P1 0.0396(6) 0.0273(5) 0.0279(5) -0.0014(4) 0.0195(5) -0.0087(5)
P2 0.0335(6) 0.0307(5) 0.0291(5) 0.0013(4) 0.0209(5) -0.0003(4)
O1 0.063(2) 0.044(2) 0.054(2) -0.0080(16) 0.0323(18) -0.0279(18)
O2 0.056(2) 0.067(2) 0.083(3) 0.007(2) 0.053(2) 0.004(2)
O3 0.118(4) 0.058(2) 0.048(2) -0.0091(17) 0.060(2) -0.030(2)
C1 0.044(3) 0.047(3) 0.033(2) -0.002(2) 0.024(2) -0.013(2)
C2 0.048(3) 0.043(3) 0.054(3) -0.002(2) 0.040(3) -0.006(2)
C3 0.067(3) 0.037(3) 0.048(3) -0.004(2) 0.041(3) -0.019(2)
C4 0.052(3) 0.028(2) 0.025(2) -0.0065(17) 0.024(2) -0.0132(19)
C5 0.055(3) 0.027(2) 0.034(2) -0.0008(18) 0.026(2) 0.003(2)
C6 0.050(3) 0.035(2) 0.031(2) -0.0066(19) 0.022(2) -0.001(2)
C7 0.043(3) 0.041(2) 0.032(2) -0.0066(19) 0.022(2) -0.009(2)
C8 0.043(3) 0.030(2) 0.031(2) -0.0022(17) 0.020(2) -0.0109(19)
C9 0.029(2) 0.039(2) 0.034(2) 0.0038(18) 0.0173(19) 0.0057(18)
C10 0.044(3) 0.043(3) 0.030(2) 0.0048(19) 0.016(2) 0.007(2)
C11 0.051(3) 0.039(2) 0.034(2) 0.0098(19) 0.028(2) 0.011(2)
C12 0.048(3) 0.035(2) 0.044(2) 0.0107(19) 0.035(2) 0.006(2)
C13 0.036(2) 0.030(2) 0.037(2) 0.0009(17) 0.023(2) -0.0022(18)

loop_
_atom_site_label
_atom_site_type_symbol
_atom_site_thermal_displace_type
_atom_site_fract_x
_atom_site_fract_y
_atom_site_fract_z
_atom_site_occupancy
_atom_site_U_iso_or_equiv
_atom_site_calc_flag
_atom_site_refinement_flags
Re1 Re Uani 0.13914(1) 0.71578(2) 0.01044(1) 1.000 0.0303(1) . .
Cl1 Cl Uani 0.08045(5) 0.49493(10) -0.03502(7) 1.000 0.0361(3) . .
Cl2 Cl Uani 0.06031(6) 1.07379(11) -0.12736(8) 1.000 0.0447(4) . .
Cl3 Cl Uani 0.26278(5) 0.84528(14) 0.27587(8) 1.000 0.0468(4) . .
P1 P Uani 0.03625(5) 0.81857(11) -0.05595(7) 1.000 0.0308(3) . .
P2 P Uani 0.14528(5) 0.68718(11) 0.15818(7) 1.000 0.0290(3) . .
O1 O Uani 0.20621(17) 0.9939(3) 0.0641(2) 1.000 0.0530(12) . .
O2 O Uani 0.26720(18) 0.5670(4) 0.0937(3) 1.000 0.0607(14) . .
O3 O Uani 0.1228(2) 0.7263(4) -0.1865(3) 1.000 0.0668(16) . .
C1 C Uani 0.1818(2) 0.8891(5) 0.0448(3) 1.000 0.0396(16) . .
C2 C Uani 0.2203(2) 0.6211(5) 0.0631(3) 1.000 0.0420(17) . .
C3 C Uani 0.1291(3) 0.7239(5) -0.1139(4) 1.000 0.0455(17) . .
C4 C Uani 0.0079(2) 0.9704(4) -0.1164(3) 1.000 0.0332(14) . .
C5 C Uani -0.0535(2) 1.0128(4) -0.1551(3) 1.000 0.0375(14) . .
C6 C Uani -0.0982(2) 0.9407(4) -0.1469(3) 1.000 0.0384(14) . .
C7 C Uani -0.0850(2) 0.8178(5) -0.0982(3) 1.000 0.0376(14) . .
C8 C Uani -0.0274(2) 0.7539(4) -0.0563(3) 1.000 0.0345(14) . .
C9 C Uani 0.1998(2) 0.7550(4) 0.2667(3) 1.000 0.0337(12) . .
C10 C Uani 0.1956(2) 0.7409(5) 0.3455(3) 1.000 0.0408(16) . .
C11 C Uani 0.1474(2) 0.6707(5) 0.3450(3) 1.000 0.0386(14) . .
C12 C Uani 0.0984(2) 0.6069(4) 0.2658(3) 1.000 0.0371(14) . .
C13 C Uani 0.0928(2) 0.6067(4) 0.1790(3) 1.000 0.0325(12) . .
H51 H Uiso -0.06610 1.09610 -0.18930 1.000 0.0450 calc R
H61 H Uiso -0.13960 0.97690 -0.17590 1.000 0.0460 calc R
H71 H Uiso -0.11760 0.77590 -0.09360 1.000 0.0440 calc R
H81 H Uiso -0.02270 0.66880 -0.02590 1.000 0.0410 calc R
H101 H Uiso 0.22740 0.78140 0.40280 1.000 0.0480 calc R
H111 H Uiso 0.14780 0.66590 0.40200 1.000 0.0460 calc R
H121 H Uiso 0.06710 0.56110 0.27140 1.000 0.0450 calc R
H131 H Uiso 0.05820 0.55950 0.12840 1.000 0.0390 calc R

loop_
_atom_type_symbol
_atom_type_description
_atom_type_scat_dispersion_real
_atom_type_scat_dispersion_imag
_atom_type_scat_source
Re Re -1.0185 7.2310 'International Tables Vol C Tables 4.2.6.8 and 6.1.1.4'
P P 0.1023 0.0942 'International Tables Vol C Tables 4.2.6.8 and 6.1.1.4'
O O 0.0106 0.0060 'International Tables Vol C Tables 4.2.6.8 and 6.1.1.4'
Cl Cl 0.1484 0.1585 'International Tables Vol C Tables 4.2.6.8 and 6.1.1.4'
H H 0.0000 0.0000 'International Tables Vol C Tables 4.2.6.8 and 6.1.1.4'
C C 0.0033 0.0016 'International Tables Vol C Tables 4.2.6.8 and 6.1.1.4'

loop_
_geom_angle_atom_site_label_1
_geom_angle_atom_site_label_2
_geom_angle_atom_site_label_3
_geom_angle
_geom_angle_publ_flag
Cl1 Re1 P1 84.79(4) yes
Cl1 Re1 P2 85.42(4) yes
Cl1 Re1 C1 178.02(17) yes
Cl1 Re1 C2 91.69(15) yes
Cl1 Re1 C3 89.27(17) yes
P1 Re1 P2 89.66(4) yes
P1 Re1 C1 93.29(16) yes
P1 Re1 C2 176.46(15) yes
P1 Re1 C3 89.3(2) yes
P2 Re1 C1 94.10(14) yes
P2 Re1 C2 89.74(14) yes
P2 Re1 C3 174.66(18) yes
C1 Re1 C2 90.2(2) yes
C1 Re1 C3 91.2(2) yes
C2 Re1 C3 91.0(3) yes
Re1 P1 C4 129.4(2) yes
Re1 P1 C8 127.59(15) yes
C4 P1 C8 103.0(2) yes
Re1 P2 C9 128.40(18) yes
Re1 P2 C13 128.39(15) yes
C9 P2 C13 103.0(2) yes
Re1 C1 O1 178.7(5) yes
Re1 C2 O2 179.7(5) yes
Re1 C3 O3 178.8(5) yes
Cl2 C4 P1 117.7(3) yes
Cl2 C4 C5 119.3(3) yes
P1 C4 C5 123.0(4) yes
C4 C5 C6 123.8(4) no
C5 C6 C7 122.9(5) no
C6 C7 C8 123.5(5) no
P1 C8 C7 123.8(3) yes
Cl3 C9 P2 117.5(3) yes
Cl3 C9 C10 119.2(4) yes
P2 C9 C10 123.3(4) yes
C9 C10 C11 123.3(4) no
C10 C11 C12 123.7(4) no
C11 C12 C13 123.4(5) no
P2 C13 C12 123.3(4) yes
C4 C5 H51 118.00 no
C6 C5 H51 118.00 no
C5 C6 H61 118.00 no
C7 C6 H61 119.00 no
C6 C7 H71 118.00 no
C8 C7 H71 118.00 no
P1 C8 H81 118.00 no
C7 C8 H81 118.00 no
C9 C10 H101 118.00 no
C11 C10 H101 118.00 no
C10 C11 H111 118.00 no
C12 C11 H111 118.00 no
C11 C12 H121 118.00 no
C13 C12 H121 118.00 no
P2 C13 H131 118.00 no
C12 C13 H131 118.00 no

loop_
_geom_bond_atom_site_label_1
_geom_bond_atom_site_label_2
_geom_bond_distance
_geom_bond_publ_flag
Re1 Cl1 2.4932(11) yes
Re1 P1 2.4154(13) yes
Re1 P2 2.4120(12) yes
Re1 C1 1.922(5) yes
Re1 C2 1.964(5) yes
Re1 C3 1.962(6) yes
Cl2 C4 1.740(5) yes
Cl3 C9 1.740(5) yes
P1 C4 1.724(4) yes
P1 C8 1.710(6) yes
P2 C9 1.725(4) yes
P2 C13 1.717(5) yes
O1 C1 1.148(6) yes
O2 C2 1.132(7) yes
O3 C3 1.140(8) yes
C4 C5 1.376(8) no
C5 C6 1.388(7) no
C6 C7 1.391(6) no
C7 C8 1.373(7) no
C9 C10 1.385(7) no
C10 C11 1.383(8) no
C11 C12 1.388(6) no
C12 C13 1.384(6) no
C5 H51 0.9500 no
C6 H61 0.9500 no
C7 H71 0.9500 no
C8 H81 0.9500 no
C10 H101 0.9500 no
C11 H111 0.9500 no
C12 H121 0.9500 no
C13 H131 0.9500 no
